data_7225422
loop_
_publ_author_name
'Yang, Bo'
'Gao, Zhong-Zheng'
'Lu, Ji-Hong'
'Zhu, Qian-Jiang'
'Xue, Sai-Feng'
'Tao, Zhu'
'Prior, Timothy J.'
'Redshaw, Carl'
'Wei, Gang'
'Xiao, Xin'

_publ_section_title
;
 Interaction of a symmetrical
 \a,\a&#x2032;,\d,\d&#x2032;-tetramethyl-cucurbit[6]uril with Ln3+:
 potential applications for isolation of lanthanides
;
_journal_issue 26
_journal_name_full CrystEngComm
_journal_page_first 5028
_journal_paper_doi 10.1039/C6CE00134C
_journal_volume 18
_journal_year 2016
_chemical_formula_sum 'C40 H44 Cl0 N24 Nd O22'
_chemical_formula_weight 1357.23
_space_group_crystal_system monoclinic
_space_group_IT_number 12
_space_group_name_Hall '-C 2y'
_space_group_name_H-M_alt 'C 1 2/m 1'
_symmetry_space_group_name_Hall '-C 2y'
_symmetry_space_group_name_H-M 'C 1 2/m 1'
_atom_sites_solution_hydrogens geom
_audit_creation_method SHELXL-2014/7
_audit_update_record
;
2016-05-31 deposited with the CCDC.
2016-06-02 downloaded from the CCDC.
;
_cell_angle_alpha 90
_cell_angle_beta 116.125(6)
_cell_angle_gamma 90
_cell_formula_units_Z 2
_cell_length_a 22.295(13)
_cell_length_b 12.542(7)
_cell_length_c 14.812(8)
_cell_measurement_reflns_used 6258
_cell_measurement_temperature 293(2)
_cell_measurement_theta_max 25.75
_cell_measurement_theta_min 2.72
_cell_volume 3719(4)
_computing_cell_refinement 'Bruker SMART'
_computing_data_collection 'Bruker SMART'
_computing_data_reduction 'Bruker SAINT'
_computing_molecular_graphics 'Bruker SHELXTL'
_computing_publication_material 'Bruker SHELXTL'
_computing_structure_refinement 'SHELXL-2014/7 (Sheldrick, 2014)'
_computing_structure_solution 'Bruker SHELXTL'
_diffrn_ambient_temperature 293(2)
_diffrn_measured_fraction_theta_full 0.988
_diffrn_measured_fraction_theta_max 0.988
_diffrn_measurement_device_type 'CCD area detector'
_diffrn_measurement_method 'phi and omega scans'
_diffrn_radiation_type MoK\a
_diffrn_radiation_wavelength 0.71073
_diffrn_reflns_av_R_equivalents 0.0384
_diffrn_reflns_av_unetI/netI 0.0391
_diffrn_reflns_Laue_measured_fraction_full 0.988
_diffrn_reflns_Laue_measured_fraction_max 0.988
_diffrn_reflns_limit_h_max 26
_diffrn_reflns_limit_h_min -26
_diffrn_reflns_limit_k_max 15
_diffrn_reflns_limit_k_min -14
_diffrn_reflns_limit_l_max 13
_diffrn_reflns_limit_l_min -17
_diffrn_reflns_number 9931
_diffrn_reflns_point_group_measured_fraction_full 0.988
_diffrn_reflns_point_group_measured_fraction_max 0.988
_diffrn_reflns_theta_full 25.242
_diffrn_reflns_theta_max 25.249
_diffrn_reflns_theta_min 1.531
_exptl_absorpt_coefficient_mu 0.773
_exptl_absorpt_correction_T_max 0.840
_exptl_absorpt_correction_T_min 0.781
_exptl_absorpt_correction_type multi-scan
_exptl_absorpt_process_details sadabs
_exptl_crystal_colour colourless
_exptl_crystal_density_diffrn 1.212
_exptl_crystal_description block
_exptl_crystal_F_000 1376
_exptl_crystal_size_max 0.270
_exptl_crystal_size_mid 0.230
_exptl_crystal_size_min 0.190
_refine_diff_density_max 0.539
_refine_diff_density_min -0.330
_refine_diff_density_rms 0.067
_refine_ls_extinction_method none
_refine_ls_goodness_of_fit_ref 1.108
_refine_ls_hydrogen_treatment constr
_refine_ls_matrix_type full
_refine_ls_number_parameters 232
_refine_ls_number_reflns 3489
_refine_ls_number_restraints 0
_refine_ls_restrained_S_all 1.108
_refine_ls_R_factor_all 0.0347
_refine_ls_R_factor_gt 0.0335
_refine_ls_shift/su_max 0.001
_refine_ls_shift/su_mean 0.000
_refine_ls_structure_factor_coef Fsqd
_refine_ls_weighting_details 'w=1/[\s^2^(Fo^2^)+(0.0505P)^2^+4.7454P] where P=(Fo^2^+2Fc^2^)/3'
_refine_ls_weighting_scheme calc
_refine_ls_wR_factor_gt 0.0972
_refine_ls_wR_factor_ref 0.0982
_reflns_Friedel_coverage 0.000
_reflns_number_gt 3394
_reflns_number_total 3489
_reflns_threshold_expression 'I > 2\s(I)'
_cod_data_source_file c6ce00134c2.cif
_cod_data_source_block 4
_cod_depositor_comments 'Adding full bibliography for 7225407--7225427.cif.'
_cod_database_code 7225422
_shelx_shelxl_version_number 2014/7
_shelx_space_group_comment
;
The symmetry employed for this shelxl refinement is uniquely defined
by the following loop, which should always be used as a source of
symmetry information in preference to the above space-group names.
They are only intended as comments.
;
_shelx_estimated_absorpt_t_min 0.818
_shelx_estimated_absorpt_t_max 0.867

loop_
_space_group_symop_operation_xyz
'x, y, z'
'-x, y, -z'
'x+1/2, y+1/2, z'
'-x+1/2, y+1/2, -z'
'-x, -y, -z'
'x, -y, z'
'-x+1/2, -y+1/2, -z'
'x+1/2, -y+1/2, z'

loop_
_atom_site_label
_atom_site_type_symbol
_atom_site_fract_x
_atom_site_fract_y
_atom_site_fract_z
_atom_site_U_iso_or_equiv
_atom_site_adp_type
_atom_site_occupancy
_atom_site_site_symmetry_order
_atom_site_calc_flag
_atom_site_refinement_flags_posn
_atom_site_refinement_flags_adp
_atom_site_refinement_flags_occupancy
_atom_site_disorder_assembly
_atom_site_disorder_group
O1W O 0.5920(4) 0.5000 0.1244(6) 0.185(4) Uani 1 2 d S T P . .
Nd1 Nd 1.0000 1.0000 0.5000 0.03280(13) Uani 1 4 d S T P . .
N1 N 0.77215(12) 0.40291(19) 0.41404(19) 0.0394(6) Uani 1 1 d . . . . .
N2 N 0.82034(12) 0.40335(19) 0.57991(19) 0.0391(6) Uani 1 1 d . . . . .
N3 N 0.92497(12) 0.40366(19) 0.7304(2) 0.0411(6) Uani 1 1 d . . . . .
N4 N 1.03476(12) 0.40332(19) 0.80903(19) 0.0397(6) Uani 1 1 d . . . . .
N5 N 1.14317(12) 0.4032(2) 0.8107(2) 0.0412(6) Uani 1 1 d . . . . .
N6 N 1.20886(12) 0.40352(19) 0.7344(2) 0.0410(6) Uani 1 1 d . . . . .
O1 O 0.83523(12) 0.25862(17) 0.49712(19) 0.0520(6) Uani 1 1 d . . . . .
O2 O 0.98181(13) 0.2582(2) 0.7154(2) 0.0701(8) Uani 1 1 d . . . . .
O3 O 1.14214(15) 0.2591(2) 0.7163(2) 0.0681(7) Uani 1 1 d . . . . .
O4 O 0.9037(3) 0.9308(4) 0.3554(4) 0.0653(14) Uani 0.5 1 d . . P A 1
O6 O 0.9515(3) 0.8515(4) 0.5525(4) 0.0602(13) Uani 0.5 1 d . . P B 1
O5 O 0.9210(3) 0.8518(4) 0.4477(4) 0.0603(13) Uani 0.5 1 d . . P A 2
O7 O 0.9897(3) 0.9311(4) 0.6464(4) 0.0615(14) Uani 0.5 1 d . . P A 2
C1 C 0.81254(14) 0.3473(2) 0.4969(2) 0.0397(7) Uani 1 1 d . . . . .
C2 C 0.78077(19) 0.5000 0.5558(3) 0.0376(9) Uani 1 2 d S T P . .
C3 C 0.74673(19) 0.5000 0.4381(3) 0.0366(9) Uani 1 2 d S T P . .
C4 C 0.85843(15) 0.3606(2) 0.6792(2) 0.0441(7) Uani 1 1 d . . . . .
H4A H 0.8615 0.2838 0.6742 0.053 Uiso 1 1 calc R U . . .
H4B H 0.8347 0.3748 0.7193 0.053 Uiso 1 1 calc R U . . .
C5 C 0.98063(16) 0.3468(2) 0.7478(2) 0.0444(7) Uani 1 1 d . . . . .
C6 C 1.0170(2) 0.5000 0.8438(3) 0.0374(9) Uani 1 2 d S T P . .
H6 H 1.0333 0.5000 0.9170 0.045 Uiso 1 2 calc R U P . .
C7 C 0.9400(2) 0.5000 0.7887(3) 0.0383(9) Uani 1 2 d S T P . .
H7 H 0.9201 0.5000 0.8360 0.046 Uiso 1 2 calc R U P . .
C8 C 1.10113(14) 0.3596(2) 0.8521(2) 0.0425(7) Uani 1 1 d . . . . .
H8A H 1.1218 0.3724 0.9240 0.051 Uiso 1 1 calc R U . . .
H8B H 1.0982 0.2830 0.8418 0.051 Uiso 1 1 calc R U . . .
C9 C 1.16243(16) 0.3469(2) 0.7500(2) 0.0435(7) Uani 1 1 d . . . . .
C10 C 1.2271(2) 0.5000 0.7926(3) 0.0386(9) Uani 1 2 d S T P . .
H10 H 1.2745 0.5000 0.8408 0.046 Uiso 1 2 calc R U P . .
C11 C 1.1816(2) 0.5000 0.8464(3) 0.0380(9) Uani 1 2 d S T P . .
H11 H 1.2076 0.5000 0.9197 0.046 Uiso 1 2 calc R U P . .
C12 C 0.75384(16) 0.3607(2) 0.3152(3) 0.0455(7) Uani 1 1 d . . . . .
H12A H 0.7598 0.2840 0.3202 0.055 Uiso 1 1 calc R U . . .
H12B H 0.7068 0.3747 0.2739 0.055 Uiso 1 1 calc R U . . .
C13 C 0.7335(2) 0.5000 0.6050(4) 0.0532(12) Uani 1 2 d S T P . .
H13A H 0.7122 0.4317 0.5955 0.080 Uiso 0.5 1 calc R U P . .
H13B H 0.7003 0.5543 0.5749 0.080 Uiso 0.5 1 calc R U P . .
H13C H 0.7583 0.5140 0.6756 0.080 Uiso 0.5 1 calc R U P . .
C14 C 0.6710(2) 0.5000 0.3891(4) 0.0551(12) Uani 1 2 d S T P . .
H14A H 0.6545 0.4793 0.3199 0.083 Uiso 0.5 1 calc R U P . .
H14B H 0.6551 0.5702 0.3929 0.083 Uiso 0.5 1 calc R U P . .
H14C H 0.6554 0.4505 0.4234 0.083 Uiso 0.5 1 calc R U P . .

loop_
_atom_site_aniso_label
_atom_site_aniso_U_11
_atom_site_aniso_U_22
_atom_site_aniso_U_33
_atom_site_aniso_U_23
_atom_site_aniso_U_13
_atom_site_aniso_U_12
O1W 0.109(5) 0.322(13) 0.116(5) 0.000 0.042(4) 0.000
Nd1 0.03598(18) 0.01870(18) 0.0471(2) 0.000 0.02136(14) 0.000
N1 0.0468(13) 0.0232(13) 0.0508(15) -0.0013(11) 0.0240(12) 0.0001(10)
N2 0.0398(12) 0.0243(13) 0.0525(15) 0.0012(11) 0.0197(11) 0.0027(10)
N3 0.0405(13) 0.0251(13) 0.0553(15) -0.0015(11) 0.0188(11) 0.0000(10)
N4 0.0405(13) 0.0268(13) 0.0522(15) -0.0008(11) 0.0209(11) 0.0019(10)
N5 0.0439(13) 0.0291(14) 0.0528(15) 0.0001(11) 0.0233(12) -0.0032(10)
N6 0.0447(13) 0.0280(13) 0.0554(15) 0.0004(11) 0.0267(12) 0.0001(10)
O1 0.0573(13) 0.0286(12) 0.0734(16) -0.0011(11) 0.0319(12) 0.0077(10)
O2 0.0597(15) 0.0375(14) 0.098(2) -0.0231(14) 0.0207(14) 0.0050(11)
O3 0.0950(19) 0.0354(14) 0.093(2) -0.0197(13) 0.0584(17) -0.0211(13)
O4 0.066(3) 0.030(3) 0.072(3) -0.002(2) 0.004(3) -0.007(2)
O6 0.069(3) 0.044(3) 0.076(4) 0.009(2) 0.039(3) -0.015(2)
O5 0.064(3) 0.043(3) 0.079(4) -0.013(2) 0.035(3) -0.023(2)
O7 0.107(4) 0.030(3) 0.070(3) 0.004(2) 0.059(3) -0.002(3)
C1 0.0367(14) 0.0255(15) 0.062(2) -0.0017(13) 0.0270(14) -0.0037(12)
C2 0.035(2) 0.024(2) 0.058(3) 0.000 0.0249(19) 0.000
C3 0.0334(19) 0.027(2) 0.054(2) 0.000 0.0235(18) 0.000
C4 0.0495(17) 0.0250(16) 0.0568(19) 0.0039(13) 0.0224(15) -0.0060(13)
C5 0.0524(17) 0.0277(16) 0.0529(19) -0.0003(13) 0.0228(15) 0.0030(13)
C6 0.048(2) 0.030(2) 0.036(2) 0.000 0.0194(18) 0.000
C7 0.047(2) 0.030(2) 0.045(2) 0.000 0.0261(19) 0.000
C8 0.0424(15) 0.0320(16) 0.0524(18) 0.0110(13) 0.0201(14) 0.0042(13)
C9 0.0484(16) 0.0284(16) 0.0533(18) 0.0008(13) 0.0221(14) 0.0011(13)
C10 0.0309(19) 0.035(2) 0.046(2) 0.000 0.0131(17) 0.000
C11 0.037(2) 0.032(2) 0.039(2) 0.000 0.0115(17) 0.000
C12 0.0523(17) 0.0277(16) 0.060(2) -0.0065(14) 0.0276(15) -0.0120(13)
C13 0.051(3) 0.052(3) 0.066(3) 0.000 0.035(2) 0.000
C14 0.036(2) 0.059(3) 0.067(3) 0.000 0.019(2) 0.000

loop_
_atom_type_symbol
_atom_type_description
_atom_type_scat_dispersion_real
_atom_type_scat_dispersion_imag
_atom_type_scat_source
C C 0.0033 0.0016 'International Tables Vol C Tables 4.2.6.8 and 6.1.1.4'
H H 0.0000 0.0000 'International Tables Vol C Tables 4.2.6.8 and 6.1.1.4'
N N 0.0061 0.0033 'International Tables Vol C Tables 4.2.6.8 and 6.1.1.4'
O O 0.0106 0.0060 'International Tables Vol C Tables 4.2.6.8 and 6.1.1.4'
Cl Cl 0.1484 0.1585 'International Tables Vol C Tables 4.2.6.8 and 6.1.1.4'
Nd Nd -0.1943 3.0179 'International Tables Vol C Tables 4.2.6.8 and 6.1.1.4'

loop_
_geom_angle_atom_site_label_1
_geom_angle_atom_site_label_2
_geom_angle_atom_site_label_3
_geom_angle
_geom_angle_site_symmetry_1
_geom_angle_site_symmetry_3
O4 Nd1 O4 180.0 . 5_776
O4 Nd1 O4 41.8(2) . 6_575
O4 Nd1 O4 138.2(2) 5_776 6_575
O4 Nd1 O4 138.2(2) . 2_756
O4 Nd1 O4 41.8(2) 5_776 2_756
O4 Nd1 O4 180.0 6_575 2_756
O7 Nd1 O7 180.0 6_575 2_756
O7 Nd1 O7 138.5(2) 6_575 5_776
O7 Nd1 O7 41.5(2) 2_756 5_776
O7 Nd1 O7 41.5(2) 6_575 .
O7 Nd1 O7 138.5(2) 2_756 .
O7 Nd1 O7 180.0 5_776 .
O7 Nd1 O5 102.39(18) 6_575 .
O7 Nd1 O5 77.61(17) 2_756 .
O7 Nd1 O5 108.99(18) 5_776 .
O7 Nd1 O5 71.01(18) . .
O7 Nd1 O5 77.61(18) 6_575 5_776
O7 Nd1 O5 102.39(18) 2_756 5_776
O7 Nd1 O5 71.01(18) 5_776 5_776
O7 Nd1 O5 108.99(18) . 5_776
O5 Nd1 O5 180.0 . 5_776
O7 Nd1 O5 71.01(18) 6_575 6_575
O7 Nd1 O5 108.99(18) 2_756 6_575
O7 Nd1 O5 77.61(17) 5_776 6_575
O7 Nd1 O5 102.39(18) . 6_575
O5 Nd1 O5 99.2(3) . 6_575
O5 Nd1 O5 80.8(3) 5_776 6_575
O7 Nd1 O5 108.99(18) 6_575 2_756
O7 Nd1 O5 71.01(18) 2_756 2_756
O7 Nd1 O5 102.39(17) 5_776 2_756
O7 Nd1 O5 77.61(17) . 2_756
O5 Nd1 O5 80.8(3) . 2_756
O5 Nd1 O5 99.2(3) 5_776 2_756
O5 Nd1 O5 180.0 6_575 2_756
C1 N1 C12 120.7(3) . .
C1 N1 C3 112.7(3) . .
C12 N1 C3 126.3(3) . .
C1 N2 C4 121.0(3) . .
C1 N2 C2 112.9(3) . .
C4 N2 C2 125.8(3) . .
C5 N3 C7 112.2(3) . .
C5 N3 C4 123.2(3) . .
C7 N3 C4 123.0(3) . .
C5 N4 C8 122.6(3) . .
C5 N4 C6 112.2(3) . .
C8 N4 C6 123.7(3) . .
C9 N5 C8 122.9(3) . .
C9 N5 C11 111.7(3) . .
C8 N5 C11 123.9(3) . .
C9 N6 C12 123.3(3) . 2_756
C9 N6 C10 111.9(3) . .
C12 N6 C10 123.2(3) 2_756 .
O4 O4 Nd1 69.08(11) 6_575 .
O7 O7 Nd1 69.24(11) 6_575 .
O1 C1 N1 125.6(3) . .
O1 C1 N2 125.5(3) . .
N1 C1 N2 108.8(2) . .
N2 C2 N2 113.6(3) 6_565 .
N2 C2 C13 110.9(2) 6_565 .
N2 C2 C13 110.9(2) . .
N2 C2 C3 102.6(2) 6_565 .
N2 C2 C3 102.6(2) . .
C13 C2 C3 115.8(4) . .
N1 C3 N1 114.0(3) 6_565 .
N1 C3 C14 110.8(2) 6_565 .
N1 C3 C14 110.8(2) . .
N1 C3 C2 102.9(2) 6_565 .
N1 C3 C2 102.9(2) . .
C14 C3 C2 115.1(4) . .
N2 C4 N3 113.9(2) . .
O2 C5 N4 125.3(3) . .
O2 C5 N3 125.7(3) . .
N4 C5 N3 108.9(3) . .
N4 C6 N4 114.8(3) . 6_565
N4 C6 C7 103.2(2) . .
N4 C6 C7 103.2(2) 6_565 .
N3 C7 N3 114.5(4) . 6_565
N3 C7 C6 103.2(2) . .
N3 C7 C6 103.2(2) 6_565 .
N5 C8 N4 113.8(2) . .
O3 C9 N5 125.2(3) . .
O3 C9 N6 125.5(3) . .
N5 C9 N6 109.3(3) . .
N6 C10 N6 114.7(4) 6_565 .
N6 C10 C11 103.5(2) 6_565 .
N6 C10 C11 103.5(2) . .
N5 C11 N5 114.2(3) 6_565 .
N5 C11 C10 103.3(2) 6_565 .
N5 C11 C10 103.3(2) . .
N6 C12 N1 114.5(2) 2_756 .

loop_
_geom_bond_atom_site_label_1
_geom_bond_atom_site_label_2
_geom_bond_distance
_geom_bond_site_symmetry_2
Nd1 O4 2.429(5) .
Nd1 O4 2.429(5) 5_776
Nd1 O4 2.429(5) 6_575
Nd1 O4 2.429(5) 2_756
Nd1 O7 2.437(5) 6_575
Nd1 O7 2.437(5) 2_756
Nd1 O7 2.437(5) 5_776
Nd1 O7 2.437(5) .
Nd1 O5 2.440(5) .
Nd1 O5 2.440(5) 5_776
Nd1 O5 2.440(5) 6_575
Nd1 O5 2.440(5) 2_756
N1 C1 1.353(4) .
N1 C12 1.437(4) .
N1 C3 1.452(3) .
N2 C1 1.360(4) .
N2 C4 1.439(4) .
N2 C2 1.448(3) .
N3 C5 1.354(4) .
N3 C7 1.436(3) .
N3 C4 1.441(4) .
N4 C5 1.348(4) .
N4 C8 1.437(4) .
N4 C6 1.439(3) .
N5 C9 1.353(4) .
N5 C8 1.435(4) .
N5 C11 1.446(3) .
N6 C9 1.356(4) .
N6 C12 1.434(4) 2_756
N6 C10 1.437(3) .
O1 C1 1.221(4) .
O2 C5 1.215(4) .
O3 C9 1.211(4) .
O4 O4 1.735(9) 6_575
O7 O7 1.728(9) 6_575
C2 N2 1.448(3) 6_565
C2 C13 1.522(6) .
C2 C3 1.565(6) .
C3 N1 1.452(3) 6_565
C3 C14 1.517(6) .
C6 N4 1.439(3) 6_565
C6 C7 1.544(6) .
C7 N3 1.436(3) 6_565
C10 N6 1.437(3) 6_565
C10 C11 1.540(6) .
C11 N5 1.446(3) 6_565
C12 N6 1.434(4) 2_756

loop_
_geom_torsion_atom_site_label_1
_geom_torsion_atom_site_label_2
_geom_torsion_atom_site_label_3
_geom_torsion_atom_site_label_4
_geom_torsion
_geom_torsion_site_symmetry_1
_geom_torsion_site_symmetry_4
C12 N1 C1 O1 -2.1(4) . .
C3 N1 C1 O1 172.8(3) . .
C12 N1 C1 N2 -178.3(2) . .
C3 N1 C1 N2 -3.4(3) . .
C4 N2 C1 O1 0.7(4) . .
C2 N2 C1 O1 -172.6(3) . .
C4 N2 C1 N1 176.9(2) . .
C2 N2 C1 N1 3.6(3) . .
C1 N2 C2 N2 -112.4(3) . 6_565
C4 N2 C2 N2 74.7(4) . 6_565
C1 N2 C2 C13 121.9(3) . .
C4 N2 C2 C13 -51.0(4) . .
C1 N2 C2 C3 -2.4(3) . .
C4 N2 C2 C3 -175.3(3) . .
C1 N1 C3 N1 112.5(3) . 6_565
C12 N1 C3 N1 -73.0(4) . 6_565
C1 N1 C3 C14 -121.7(3) . .
C12 N1 C3 C14 52.8(4) . .
C1 N1 C3 C2 1.8(3) . .
C12 N1 C3 C2 176.4(3) . .
N2 C2 C3 N1 -0.3(3) 6_565 6_565
N2 C2 C3 N1 -118.4(2) . 6_565
C13 C2 C3 N1 120.65(19) . 6_565
N2 C2 C3 N1 118.4(2) 6_565 .
N2 C2 C3 N1 0.3(3) . .
C13 C2 C3 N1 -120.66(19) . .
N2 C2 C3 C14 -120.95(19) 6_565 .
N2 C2 C3 C14 120.95(19) . .
C13 C2 C3 C14 0.000(1) . .
C1 N2 C4 N3 101.3(3) . .
C2 N2 C4 N3 -86.4(4) . .
C5 N3 C4 N2 -108.9(3) . .
C7 N3 C4 N2 86.7(4) . .
C8 N4 C5 O2 -6.7(5) . .
C6 N4 C5 O2 -173.3(4) . .
C8 N4 C5 N3 171.9(3) . .
C6 N4 C5 N3 5.3(4) . .
C7 N3 C5 O2 173.2(4) . .
C4 N3 C5 O2 7.2(5) . .
C7 N3 C5 N4 -5.4(4) . .
C4 N3 C5 N4 -171.3(3) . .
C5 N4 C6 N4 -114.6(3) . 6_565
C8 N4 C6 N4 79.0(4) . 6_565
C5 N4 C6 C7 -3.0(4) . .
C8 N4 C6 C7 -169.5(3) . .
C5 N3 C7 N3 114.7(3) . 6_565
C4 N3 C7 N3 -79.4(4) . 6_565
C5 N3 C7 C6 3.3(4) . .
C4 N3 C7 C6 169.3(3) . .
N4 C6 C7 N3 -0.2(3) . .
N4 C6 C7 N3 119.7(3) 6_565 .
N4 C6 C7 N3 -119.7(3) . 6_565
N4 C6 C7 N3 0.2(3) 6_565 6_565
C9 N5 C8 N4 -109.1(3) . .
C11 N5 C8 N4 85.9(4) . .
C5 N4 C8 N5 109.3(3) . .
C6 N4 C8 N5 -85.6(4) . .
C8 N5 C9 O3 7.2(5) . .
C11 N5 C9 O3 173.9(3) . .
C8 N5 C9 N6 -171.6(3) . .
C11 N5 C9 N6 -5.0(4) . .
C12 N6 C9 O3 -7.7(5) 2_756 .
C10 N6 C9 O3 -174.1(3) . .
C12 N6 C9 N5 171.2(3) 2_756 .
C10 N6 C9 N5 4.8(4) . .
C9 N6 C10 N6 -114.6(3) . 6_565
C12 N6 C10 N6 78.9(4) 2_756 6_565
C9 N6 C10 C11 -2.6(3) . .
C12 N6 C10 C11 -169.1(3) 2_756 .
C9 N5 C11 N5 114.7(3) . 6_565
C8 N5 C11 N5 -78.8(4) . 6_565
C9 N5 C11 C10 3.2(3) . .
C8 N5 C11 C10 169.7(3) . .
N6 C10 C11 N5 0.3(3) 6_565 6_565
N6 C10 C11 N5 -119.7(3) . 6_565
N6 C10 C11 N5 119.7(3) 6_565 .
N6 C10 C11 N5 -0.3(3) . .
C1 N1 C12 N6 -100.4(3) . 2_756
C3 N1 C12 N6 85.5(4) . 2_756

loop_
_platon_squeeze_void_nr
_platon_squeeze_void_average_x
_platon_squeeze_void_average_y
_platon_squeeze_void_average_z
_platon_squeeze_void_volume
_platon_squeeze_void_count_electrons
_platon_squeeze_void_content
1 0.868 -0.014 0.000 1113 440 ' '
2 0.500 0.000 0.500 117 15 ' '
3 1.000 0.500 0.500 117 15 ' '
